data_7117828
loop_
_publ_author_name
'Sourav Chakraborty'
'Ranjan Dutta'
'Pradyut Ghosh'

_publ_section_title
;
 Halogen bonding assisted selective removal of bromide
;
_journal_name_full Chem.Commun.
_journal_page_first 14793
_journal_paper_doi 10.1039/C5cc05495H
_journal_volume 51
_journal_year 2015
_chemical_formula_sum 'C27 H31 Br2 F6 I3 N6 O P'
_chemical_formula_weight 1141.07
_chemical_name_systematic
; 
 ? 
;
_space_group_IT_number 2
_symmetry_cell_setting triclinic
_symmetry_space_group_name_Hall '-P 1'
_symmetry_space_group_name_H-M 'P -1'
_atom_sites_solution_hydrogens geom
_atom_sites_solution_primary direct
_atom_sites_solution_secondary difmap
_audit_creation_method SHELXL-97
_audit_update_record
;
2015-02-16 deposited with the CCDC.
2015-08-14 downloaded from the CCDC.
;
_cell_angle_alpha 93.110(3)
_cell_angle_beta 108.455(3)
_cell_angle_gamma 112.057(3)
_cell_formula_units_Z 2
_cell_length_a 10.9697(14)
_cell_length_b 14.1499(18)
_cell_length_c 16.420(2)
_cell_measurement_reflns_used 9920
_cell_measurement_temperature 150(2)
_cell_measurement_theta_max 28.59
_cell_measurement_theta_min 2.67
_cell_volume 2196.8(5)
_computing_cell_refinement 'Bruker SAINT'
_computing_data_collection 'Bruker APEX2'
_computing_data_reduction 'Bruker SAINT'
_computing_molecular_graphics 'Mercury 3.1'
_computing_publication_material 'Ortep 3v.2'
_computing_structure_refinement 'SHELXL-97 (Sheldrick, 2008)'
_computing_structure_solution 'SHELXS-97 (Sheldrick, 2008)'
_diffrn_ambient_temperature 150(2)
_diffrn_measured_fraction_theta_full 0.998
_diffrn_measured_fraction_theta_max 0.998
_diffrn_measurement_device_type 'Bruker APEX-II CCD'
_diffrn_measurement_method '\f and \w scans'
_diffrn_radiation_monochromator graphite
_diffrn_radiation_source 'fine-focus sealed tube'
_diffrn_radiation_type MoK\a
_diffrn_radiation_wavelength 0.71073
_diffrn_reflns_av_R_equivalents 0.0463
_diffrn_reflns_av_sigmaI/netI 0.0518
_diffrn_reflns_limit_h_max 13
_diffrn_reflns_limit_h_min -13
_diffrn_reflns_limit_k_max 16
_diffrn_reflns_limit_k_min -16
_diffrn_reflns_limit_l_max 19
_diffrn_reflns_limit_l_min -19
_diffrn_reflns_number 25065
_diffrn_reflns_theta_full 25.00
_diffrn_reflns_theta_max 25.00
_diffrn_reflns_theta_min 1.33
_exptl_absorpt_coefficient_mu 4.041
_exptl_absorpt_correction_T_max 0.6427
_exptl_absorpt_correction_T_min 0.3974
_exptl_absorpt_correction_type multi-scan
_exptl_absorpt_process_details SADABS
_exptl_crystal_colour colorless
_exptl_crystal_density_diffrn 1.725
_exptl_crystal_density_method 'not measured'
_exptl_crystal_description block
_exptl_crystal_F_000 1082
_exptl_crystal_size_max 0.28
_exptl_crystal_size_mid 0.16
_exptl_crystal_size_min 0.12
_platon_squeeze_details
;
;
_refine_diff_density_max 2.368
_refine_diff_density_min -0.948
_refine_diff_density_rms 0.184
_refine_ls_extinction_method none
_refine_ls_goodness_of_fit_ref 0.609
_refine_ls_hydrogen_treatment mixed
_refine_ls_matrix_type full
_refine_ls_number_parameters 419
_refine_ls_number_reflns 7711
_refine_ls_number_restraints 0
_refine_ls_restrained_S_all 0.609
_refine_ls_R_factor_all 0.0661
_refine_ls_R_factor_gt 0.0531
_refine_ls_shift/su_max 0.001
_refine_ls_shift/su_mean 0.000
_refine_ls_structure_factor_coef Fsqd
_refine_ls_weighting_details 'calc w=1/[\s^2^(Fo^2^)+(0.1908P)^2^+44.2757P] where P=(Fo^2^+2Fc^2^)/3'
_refine_ls_weighting_scheme calc
_refine_ls_wR_factor_gt 0.1583
_refine_ls_wR_factor_ref 0.1751
_reflns_number_gt 6138
_reflns_number_total 7711
_reflns_threshold_expression >2sigma(I)
_cod_data_source_file c5cc05495h2.cif.txt
_cod_data_source_block 2bBr-sr
_cod_original_cell_volume 2196.9(5)
_cod_original_sg_symbol_H-M P-1
_cod_database_code 7117828

loop_
_symmetry_equiv_pos_as_xyz
'x, y, z'
'-x, -y, -z'

loop_
_atom_site_label
_atom_site_type_symbol
_atom_site_fract_x
_atom_site_fract_y
_atom_site_fract_z
_atom_site_U_iso_or_equiv
_atom_site_adp_type
_atom_site_occupancy
_atom_site_symmetry_multiplicity
_atom_site_calc_flag
_atom_site_refinement_flags
_atom_site_disorder_assembly
_atom_site_disorder_group
C26A C 0.190(5) 0.676(4) 0.889(3) 0.101(12) Uiso 0.40 1 d P . .
C26B C 0.138(2) 0.6323(17) 0.8199(15) 0.069(5) Uiso 0.60 1 d P . .
I1 I 0.11561(5) 0.74834(4) 0.35304(4) 0.03046(17) Uani 1 1 d . . .
I2 I 1.34923(5) 1.03472(4) 0.75434(3) 0.03175(17) Uani 1 1 d . . .
I3 I 0.30490(5) 0.45627(4) 0.72166(4) 0.03661(18) Uani 1 1 d . . .
Br4 Br 0.59478(8) 0.01527(6) 0.71247(6) 0.0347(2) Uani 1 1 d . . .
Br5 Br 0.85698(8) 0.77409(6) 0.38051(6) 0.0368(2) Uani 1 1 d . . .
C2 C 0.7315(7) 0.8898(5) 0.5634(5) 0.0264(16) Uani 1 1 d . . .
C7 C 0.5881(8) 0.8303(6) 0.5461(5) 0.0274(16) Uani 1 1 d . . .
C6 C 0.5453(8) 0.7543(6) 0.5952(6) 0.0345(18) Uani 1 1 d . . .
C8 C 0.4762(8) 0.8479(7) 0.4747(6) 0.0361(19) Uani 1 1 d . . .
H8A H 0.4010 0.8450 0.4949 0.043 Uiso 1 1 calc R . .
H8B H 0.5172 0.9165 0.4621 0.043 Uiso 1 1 calc R . .
C3 C 0.8311(8) 0.8724(6) 0.6322(5) 0.0283(16) Uani 1 1 d . . .
C4 C 0.7895(8) 0.8013(6) 0.6832(6) 0.0331(18) Uani 1 1 d . . .
C1 C 0.7784(9) 0.9697(6) 0.5090(5) 0.0311(17) Uani 1 1 d . . .
H1A H 0.6988 0.9810 0.4734 0.047 Uiso 1 1 calc R . .
H1B H 0.8168 0.9447 0.4721 0.047 Uiso 1 1 calc R . .
H1C H 0.8492 1.0339 0.5472 0.047 Uiso 1 1 calc R . .
C5 C 0.6455(9) 0.7403(6) 0.6631(5) 0.0337(18) Uani 1 1 d . . .
C10 C 0.9874(8) 0.9370(6) 0.6523(5) 0.0316(18) Uani 1 1 d . . .
H10A H 1.0360 0.8915 0.6578 0.038 Uiso 1 1 calc R . .
H10B H 0.9987 0.9717 0.6041 0.038 Uiso 1 1 calc R . .
C9 C 0.5985(11) 0.6598(7) 0.7157(7) 0.045(2) Uani 1 1 d . . .
H9A H 0.5413 0.5924 0.6769 0.054 Uiso 1 1 calc R . .
H9B H 0.6808 0.6558 0.7576 0.054 Uiso 1 1 calc R . .
C15 C 0.1846(18) 0.6883(13) 0.1205(11) 0.105(6) Uani 1 1 d . . .
H15A H 0.2022 0.7575 0.1450 0.158 Uiso 1 1 calc R . .
H15B H 0.1033 0.6625 0.0672 0.158 Uiso 1 1 calc R . .
H15C H 0.2652 0.6896 0.1085 0.158 Uiso 1 1 calc R . .
C13 C 0.2839(8) 0.7290(6) 0.3368(5) 0.0272(16) Uani 1 1 d . . .
C12 C 0.4110(8) 0.6704(7) 0.2847(5) 0.0330(18) Uani 1 1 d . . .
H12 H 0.4357 0.6354 0.2475 0.040 Uiso 1 1 calc R . .
C11 C 0.4962(8) 0.7316(6) 0.3604(5) 0.0329(18) Uani 1 1 d . . .
H11 H 0.5919 0.7475 0.3869 0.040 Uiso 1 1 calc R . .
C14 C 0.1572(10) 0.6171(9) 0.1861(7) 0.058(3) Uani 1 1 d . . .
H14A H 0.0699 0.6089 0.1938 0.070 Uiso 1 1 calc R . .
H14B H 0.1497 0.5490 0.1650 0.070 Uiso 1 1 calc R . .
N2 N 0.4173(6) 0.7685(5) 0.3941(4) 0.0243(13) Uani 1 1 d . . .
N1 N 0.2776(7) 0.6668(5) 0.2696(5) 0.0328(15) Uani 1 1 d . . .
N4 N 0.3719(10) 0.6639(6) 0.8297(6) 0.050(2) Uani 1 1 d . . .
N3 N 0.5171(8) 0.6832(5) 0.7624(5) 0.0361(16) Uani 1 1 d . . .
C16 C 0.4099(10) 0.6147(7) 0.7792(6) 0.040(2) Uani 1 1 d . . .
C21 C 1.4108(12) 1.2921(8) 0.8913(7) 0.055(3) Uani 1 1 d . . .
H21A H 1.4274 1.2761 0.8394 0.083 Uiso 1 1 calc R . .
H21B H 1.4991 1.3350 0.9372 0.083 Uiso 1 1 calc R . .
H21C H 1.3507 1.3284 0.8795 0.083 Uiso 1 1 calc R . .
C18 C 0.9791(8) 1.0567(6) 0.7690(5) 0.0279(16) Uani 1 1 d . . .
H18 H 0.8827 1.0395 0.7478 0.033 Uiso 1 1 calc R . .
C19 C 1.0763(9) 1.1261(7) 0.8397(6) 0.042(2) Uani 1 1 d . . .
H19 H 1.0596 1.1670 0.8775 0.050 Uiso 1 1 calc R . .
C17 C 1.1878(8) 1.0601(7) 0.7805(6) 0.0338(18) Uani 1 1 d . . .
C20 C 1.3413(9) 1.1941(7) 0.9191(6) 0.042(2) Uani 1 1 d . . .
H20A H 1.4023 1.1576 0.9321 0.050 Uiso 1 1 calc R . .
H20B H 1.3246 1.2099 0.9718 0.050 Uiso 1 1 calc R . .
N5 N 1.0512(6) 1.0146(5) 0.7330(4) 0.0283(14) Uani 1 1 d . . .
N6 N 1.2058(7) 1.1278(6) 0.8482(5) 0.0373(16) Uani 1 1 d . . .
C22 C 0.3901(9) 0.6909(8) 0.5743(7) 0.050(2) Uani 1 1 d . . .
H22A H 0.3756 0.6231 0.5874 0.075 Uiso 1 1 calc R . .
H22B H 0.3390 0.6843 0.5133 0.075 Uiso 1 1 calc R . .
H22C H 0.3568 0.7249 0.6089 0.075 Uiso 1 1 calc R . .
C23 C 0.8997(10) 0.7893(7) 0.7609(7) 0.050(2) Uani 1 1 d . . .
H23A H 0.8899 0.7187 0.7533 0.074 Uiso 1 1 calc R . .
H23B H 0.8862 0.8065 0.8138 0.074 Uiso 1 1 calc R . .
H23C H 0.9924 0.8351 0.7644 0.074 Uiso 1 1 calc R . .
C27 C 0.5474(11) 0.7801(7) 0.8043(6) 0.047(2) Uani 1 1 d . . .
H27 H 0.6175 0.8422 0.8035 0.056 Uiso 1 1 calc R . .
C24 C 0.4587(14) 0.7698(8) 0.8465(8) 0.060(3) Uani 1 1 d . . .
H24 H 0.4554 0.8229 0.8805 0.072 Uiso 1 1 calc R . .
C25 C 0.2609(18) 0.6170(11) 0.8653(12) 0.093(5) Uani 1 1 d . . .
P1 P 0.7729(3) 0.5952(2) 0.95774(17) 0.0484(6) Uani 1 1 d . . .
F3 F 0.6857(9) 0.5346(6) 0.8597(5) 0.092(3) Uani 1 1 d . . .
F1 F 0.9024(10) 0.6374(8) 0.9322(6) 0.116(3) Uani 1 1 d . . .
F2 F 0.7477(15) 0.6928(8) 0.9348(6) 0.139(5) Uani 1 1 d . . .
F5 F 0.8530(11) 0.6530(7) 1.0560(4) 0.102(3) Uani 1 1 d . . .
F4 F 0.8051(16) 0.5002(7) 0.9807(6) 0.142(5) Uani 1 1 d . . .
F6 F 0.6328(13) 0.5653(13) 0.9720(12) 0.223(10) Uani 1 1 d . . .
O1 O 0.1964(8) 0.4605(4) 0.3811(4) 0.0529(19) Uani 1 1 d . . .

loop_
_atom_site_aniso_label
_atom_site_aniso_U_11
_atom_site_aniso_U_22
_atom_site_aniso_U_33
_atom_site_aniso_U_23
_atom_site_aniso_U_13
_atom_site_aniso_U_12
I1 0.0202(3) 0.0248(3) 0.0449(3) -0.0001(2) 0.0119(2) 0.0088(2)
I2 0.0213(3) 0.0362(3) 0.0358(3) 0.0021(2) 0.0089(2) 0.0118(2)
I3 0.0286(3) 0.0288(3) 0.0532(4) 0.0153(2) 0.0169(3) 0.0100(2)
Br4 0.0294(4) 0.0352(4) 0.0502(5) 0.0115(4) 0.0217(4) 0.0182(3)
Br5 0.0238(4) 0.0248(4) 0.0664(6) 0.0047(4) 0.0234(4) 0.0096(3)
C2 0.024(4) 0.020(3) 0.034(4) -0.005(3) 0.011(3) 0.008(3)
C7 0.025(4) 0.029(4) 0.026(4) -0.002(3) 0.010(3) 0.009(3)
C6 0.025(4) 0.028(4) 0.039(5) -0.002(3) 0.016(4) -0.002(3)
C8 0.025(4) 0.035(4) 0.044(5) -0.005(4) 0.009(4) 0.013(3)
C3 0.026(4) 0.025(4) 0.031(4) -0.004(3) 0.011(3) 0.009(3)
C4 0.027(4) 0.022(4) 0.048(5) 0.003(3) 0.014(4) 0.009(3)
C1 0.032(4) 0.023(4) 0.034(4) -0.003(3) 0.013(3) 0.006(3)
C5 0.031(4) 0.031(4) 0.032(4) 0.005(3) 0.006(4) 0.010(3)
C10 0.021(4) 0.031(4) 0.035(4) -0.008(3) 0.012(3) 0.004(3)
C9 0.051(5) 0.027(4) 0.059(6) 0.013(4) 0.027(5) 0.013(4)
C15 0.100(12) 0.089(11) 0.081(11) -0.004(9) -0.017(9) 0.035(9)
C13 0.019(4) 0.029(4) 0.037(4) 0.006(3) 0.015(3) 0.009(3)
C12 0.028(4) 0.041(4) 0.034(5) -0.001(4) 0.016(4) 0.015(4)
C11 0.024(4) 0.042(4) 0.033(5) -0.005(4) 0.012(3) 0.013(3)
C14 0.029(5) 0.061(6) 0.064(7) -0.023(5) 0.003(5) 0.013(5)
N2 0.019(3) 0.030(3) 0.023(3) -0.003(3) 0.008(3) 0.009(3)
N1 0.020(3) 0.029(3) 0.041(4) -0.008(3) 0.006(3) 0.007(3)
N4 0.070(6) 0.044(4) 0.053(5) 0.021(4) 0.036(5) 0.028(4)
N3 0.041(4) 0.027(3) 0.037(4) 0.008(3) 0.014(3) 0.010(3)
C16 0.047(5) 0.031(4) 0.047(5) 0.014(4) 0.018(4) 0.020(4)
C21 0.057(6) 0.048(6) 0.052(6) -0.001(5) 0.019(5) 0.013(5)
C18 0.019(4) 0.027(4) 0.037(4) 0.002(3) 0.011(3) 0.008(3)
C19 0.037(5) 0.041(5) 0.056(6) 0.002(4) 0.021(4) 0.022(4)
C17 0.020(4) 0.041(4) 0.039(5) 0.002(4) 0.010(3) 0.012(3)
C20 0.037(5) 0.045(5) 0.039(5) 0.002(4) 0.011(4) 0.016(4)
N5 0.022(3) 0.032(3) 0.038(4) 0.011(3) 0.014(3) 0.014(3)
N6 0.024(3) 0.045(4) 0.030(4) -0.009(3) -0.001(3) 0.011(3)
C22 0.026(5) 0.059(6) 0.044(6) 0.008(5) 0.012(4) -0.003(4)
C23 0.036(5) 0.042(5) 0.074(7) 0.023(5) 0.016(5) 0.022(4)
C27 0.064(6) 0.026(4) 0.039(5) 0.007(4) 0.014(5) 0.011(4)
C24 0.094(9) 0.043(6) 0.068(7) 0.027(5) 0.043(7) 0.041(6)
C25 0.130(13) 0.082(9) 0.146(14) 0.067(10) 0.119(12) 0.065(9)
P1 0.0581(16) 0.0464(14) 0.0413(14) -0.0037(11) 0.0156(12) 0.0259(12)
F3 0.106(6) 0.079(5) 0.069(5) -0.026(4) -0.009(4) 0.052(5)
F1 0.088(6) 0.130(8) 0.106(7) 0.000(6) 0.060(6) 0.004(6)
F2 0.253(14) 0.102(7) 0.078(6) 0.000(5) 0.026(7) 0.120(9)
F5 0.145(8) 0.126(7) 0.041(4) -0.021(4) 0.006(4) 0.091(7)
F4 0.325(16) 0.100(7) 0.079(6) 0.045(5) 0.097(8) 0.148(9)
F6 0.102(8) 0.212(15) 0.277(18) -0.148(14) 0.108(11) -0.021(8)
O1 0.093(5) 0.010(2) 0.031(3) -0.002(2) 0.012(3) 0.006(3)

loop_
_atom_type_symbol
_atom_type_description
_atom_type_scat_dispersion_real
_atom_type_scat_dispersion_imag
_atom_type_scat_source
C C 0.0033 0.0016 'International Tables Vol C Tables 4.2.6.8 and 6.1.1.4'
H H 0.0000 0.0000 'International Tables Vol C Tables 4.2.6.8 and 6.1.1.4'
N N 0.0061 0.0033 'International Tables Vol C Tables 4.2.6.8 and 6.1.1.4'
O O 0.0106 0.0060 'International Tables Vol C Tables 4.2.6.8 and 6.1.1.4'
F F 0.0171 0.0103 'International Tables Vol C Tables 4.2.6.8 and 6.1.1.4'
P P 0.1023 0.0942 'International Tables Vol C Tables 4.2.6.8 and 6.1.1.4'
Br Br -0.2901 2.4595 'International Tables Vol C Tables 4.2.6.8 and 6.1.1.4'
I I -0.4742 1.8119 'International Tables Vol C Tables 4.2.6.8 and 6.1.1.4'

loop_
_geom_angle_atom_site_label_1
_geom_angle_atom_site_label_2
_geom_angle_atom_site_label_3
_geom_angle
_geom_angle_site_symmetry_1
_geom_angle_site_symmetry_3
C7 C2 C3 117.9(7) . .
C7 C2 C1 121.1(7) . .
C3 C2 C1 120.9(7) . .
C2 C7 C6 120.9(7) . .
C2 C7 C8 120.3(7) . .
C6 C7 C8 118.8(7) . .
C5 C6 C7 119.7(7) . .
C5 C6 C22 120.8(8) . .
C7 C6 C22 119.5(8) . .
N2 C8 C7 110.9(6) . .
C4 C3 C2 121.4(7) . .
C4 C3 C10 120.0(7) . .
C2 C3 C10 118.6(7) . .
C3 C4 C5 119.7(8) . .
C3 C4 C23 120.1(7) . .
C5 C4 C23 120.2(8) . .
C6 C5 C4 120.3(8) . .
C6 C5 C9 119.2(8) . .
C4 C5 C9 120.5(8) . .
N5 C10 C3 111.5(6) . .
N3 C9 C5 112.3(7) . .
N1 C13 N2 107.0(6) . .
N1 C13 I1 126.0(5) . .
N2 C13 I1 126.8(5) . .
C11 C12 N1 108.1(7) . .
C12 C11 N2 107.5(7) . .
N1 C14 C15 107.0(9) . .
C13 N2 C11 108.7(6) . .
C13 N2 C8 126.0(6) . .
C11 N2 C8 124.9(6) . .
C13 N1 C12 108.7(6) . .
C13 N1 C14 126.3(7) . .
C12 N1 C14 124.2(7) . .
C16 N4 C24 108.1(9) . .
C16 N4 C25 126.7(9) . .
C24 N4 C25 125.1(10) . .
C16 N3 C27 107.9(8) . .
C16 N3 C9 126.7(7) . .
C27 N3 C9 125.1(8) . .
N4 C16 N3 109.4(8) . .
N4 C16 I3 125.6(7) . .
N3 C16 I3 124.7(7) . .
C19 C18 N5 105.9(7) . .
C18 C19 N6 108.8(7) . .
N5 C17 N6 107.7(7) . .
N5 C17 I2 126.7(6) . .
N6 C17 I2 125.6(6) . .
N6 C20 C21 109.4(8) . .
C17 N5 C18 109.5(7) . .
C17 N5 C10 125.0(6) . .
C18 N5 C10 125.4(6) . .
C17 N6 C19 108.1(7) . .
C17 N6 C20 126.2(7) . .
C19 N6 C20 125.7(7) . .
C24 C27 N3 108.0(9) . .
C27 C24 N4 106.6(9) . .
C26B C25 C26A 45.7(19) . .
C26B C25 N4 111.3(14) . .
C26A C25 N4 121(2) . .
F1 P1 F6 169.2(10) . .
F1 P1 F2 87.8(7) . .
F6 P1 F2 82.3(10) . .
F1 P1 F4 89.7(7) . .
F6 P1 F4 100.3(10) . .
F2 P1 F4 177.4(8) . .
F1 P1 F5 95.2(6) . .
F6 P1 F5 89.1(7) . .
F2 P1 F5 88.8(5) . .
F4 P1 F5 90.7(5) . .
F1 P1 F3 87.5(5) . .
F6 P1 F3 88.4(7) . .
F2 P1 F3 91.4(5) . .
F4 P1 F3 89.2(5) . .
F5 P1 F3 177.4(6) . .

loop_
_geom_bond_atom_site_label_1
_geom_bond_atom_site_label_2
_geom_bond_distance
_geom_bond_site_symmetry_2
C26A C25 1.45(5) .
C26B C25 1.42(3) .
I1 C13 2.059(7) .
I2 C17 2.095(8) .
I3 C16 2.095(9) .
C2 C7 1.400(10) .
C2 C3 1.408(11) .
C2 C1 1.517(11) .
C7 C6 1.408(12) .
C7 C8 1.514(11) .
C6 C5 1.379(12) .
C6 C22 1.507(11) .
C8 N2 1.477(10) .
C3 C4 1.382(12) .
C3 C10 1.522(10) .
C4 C5 1.401(11) .
C4 C23 1.522(12) .
C5 C9 1.503(12) .
C10 N5 1.459(10) .
C9 N3 1.457(12) .
C15 C14 1.54(2) .
C13 N1 1.340(10) .
C13 N2 1.341(10) .
C12 C11 1.307(12) .
C12 N1 1.385(10) .
C11 N2 1.393(9) .
C14 N1 1.473(12) .
N4 C16 1.311(13) .
N4 C24 1.395(14) .
N4 C25 1.466(14) .
N3 C16 1.332(12) .
N3 C27 1.369(11) .
C21 C20 1.485(14) .
C18 C19 1.325(12) .
C18 N5 1.393(10) .
C19 N6 1.374(11) .
C17 N5 1.323(10) .
C17 N6 1.341(11) .
C20 N6 1.477(11) .
C27 C24 1.333(15) .
P1 F1 1.522(9) .
P1 F6 1.531(11) .
P1 F2 1.550(9) .
P1 F4 1.550(8) .
P1 F5 1.570(7) .
P1 F3 1.581(7) .

loop_
_platon_squeeze_void_nr
_platon_squeeze_void_average_x
_platon_squeeze_void_average_y
_platon_squeeze_void_average_z
_platon_squeeze_void_volume
_platon_squeeze_void_count_electrons
_platon_squeeze_void_content
1 -0.008 0.000 0.000 213 96 ' '
2 0.000 0.500 0.500 171 62 ' '
3 0.500 0.500 0.500 60 25 ' '
